data_2203762
loop_
_publ_author_name
'Coker, Nathan L.'
'Krause Bauer, Jeanette A.'
'Elder, R. C.'

_publ_section_title
;
 (1,4,7,10,13,16-Hexaoxacyclooctadecane)potassium
 dithiocyanatoaurate(I)
;
_journal_issue 6
_journal_name_full 'Acta Crystallographica Section E'
_journal_page_first m814
_journal_page_last m816
_journal_paper_doi 10.1107/S1600536804011614
_journal_volume 60
_journal_year 2004
_chemical_formula_iupac '[K (C12 H24 O6)] [Au (S C N)2]'
_chemical_formula_moiety 'C12 H24 K1 O6 +, Au C2 N2 S2 -'
_chemical_formula_sum 'C14 H24 Au K N2 O6 S2'
_chemical_formula_weight 616.54
_chemical_name_systematic
;
(1,4,7,10,13,16-hexaoxacyclooctadecane)potassium
dithiocyanatogold(I)
;
_space_group_IT_number 2
_symmetry_cell_setting triclinic
_symmetry_space_group_name_Hall '-P 1'
_symmetry_space_group_name_H-M 'P -1'
_atom_sites_solution_hydrogens geom
_atom_sites_solution_primary Patterson
_atom_sites_solution_secondary difmap
_audit_creation_method SHELXL-97
_cell_angle_alpha 75.8140(10)
_cell_angle_beta 70.4860(10)
_cell_angle_gamma 73.8940(10)
_cell_formula_units_Z 1
_cell_length_a 7.2401(2)
_cell_length_b 8.0946(2)
_cell_length_c 10.2386(3)
_cell_measurement_reflns_used 4565
_cell_measurement_temperature 150(2)
_cell_measurement_theta_max 32.21
_cell_measurement_theta_min 2.14
_cell_volume 535.62(3)
_computing_cell_refinement 'SAINT (Bruker, 2002)'
_computing_data_collection 'SMART (Bruker, 2002)'
_computing_data_reduction SAINT
_computing_molecular_graphics SHELXTL
_computing_publication_material SHELXTL
_computing_structure_refinement SHELXTL
_computing_structure_solution 'SHELXTL (Bruker, 2002)'
_diffrn_ambient_temperature 150(2)
_diffrn_measured_fraction_theta_full 0.998
_diffrn_measured_fraction_theta_max 0.998
_diffrn_measurement_device_type 'Bruker SMART 6000 CCD'
_diffrn_measurement_method \w
_diffrn_radiation_monochromator graphite
_diffrn_radiation_source 'fine-focus sealed tube'
_diffrn_radiation_type MoK\a
_diffrn_radiation_wavelength 0.71073
_diffrn_reflns_av_R_equivalents 0.0205
_diffrn_reflns_av_sigmaI/netI 0.0225
_diffrn_reflns_limit_h_max 10
_diffrn_reflns_limit_h_min -10
_diffrn_reflns_limit_k_max 11
_diffrn_reflns_limit_k_min -12
_diffrn_reflns_limit_l_max 15
_diffrn_reflns_limit_l_min -15
_diffrn_reflns_number 9875
_diffrn_reflns_theta_full 32.21
_diffrn_reflns_theta_max 32.21
_diffrn_reflns_theta_min 2.14
_diffrn_standards_decay_% 0
_diffrn_standards_number 0
_exptl_absorpt_coefficient_mu 7.286
_exptl_absorpt_correction_T_max 0.558
_exptl_absorpt_correction_T_min 0.447
_exptl_absorpt_correction_type multi-scan
_exptl_absorpt_process_details '(SADABS; Sheldrick, 2001)'
_exptl_crystal_colour Colorless
_exptl_crystal_density_diffrn 1.911
_exptl_crystal_density_meas ?
_exptl_crystal_description Plate
_exptl_crystal_F_000 300
_exptl_crystal_size_max 0.12
_exptl_crystal_size_mid 0.12
_exptl_crystal_size_min 0.08
_refine_diff_density_max 0.822
_refine_diff_density_min -0.534
_refine_ls_extinction_method none
_refine_ls_goodness_of_fit_ref 1.093
_refine_ls_hydrogen_treatment constr
_refine_ls_matrix_type full
_refine_ls_number_parameters 121
_refine_ls_number_reflns 3771
_refine_ls_number_restraints 0
_refine_ls_restrained_S_all 1.093
_refine_ls_R_factor_all 0.0177
_refine_ls_R_factor_gt 0.0177
_refine_ls_shift/su_max 0.002
_refine_ls_shift/su_mean 0.000
_refine_ls_structure_factor_coef Fsqd
_refine_ls_weighting_details 'calc w=1/[\s^2^(Fo^2^)+(0.0096P)^2^+0.467P] where P=(Fo^2^+2Fc^2^)/3'
_refine_ls_weighting_scheme calc
_refine_ls_wR_factor_gt 0.0385
_refine_ls_wR_factor_ref 0.0385
_reflns_number_gt 3768
_reflns_number_total 3771
_reflns_threshold_expression I>2\s(I)
_cod_data_source_file hb6045.cif
_cod_data_source_block I
_cod_depositor_comments
;
The following automatic conversions were performed:
'_symmetry_cell_setting' value 'Triclinic' changed to 'triclinic'
according to '/home/saulius/struct/CIF-dictionaries/cif_core.dic'
dictionary named 'cif_core.dic' version 2.4.1 from 2010-06-29.

Automatic conversion script
Id: cif_fix_enum 1527 2010-12-29 10:47:43Z saulius 

The following automatic conversions were performed:

'_symmetry_cell_setting' value 'Triclinic' changed to 'triclinic'
according to /home/saulius/struct/CIF-dictionaries/cif_core.dic
dictionary named 'cif_core.dic' version 2.4.1 from 2010-06-29.

Automatic conversion script
Id: cif_fix_values 1715 2011-07-08 13:25:40Z adriana 
;
_cod_original_cell_volume 535.63(3)
_cod_database_code 2203762
_cod_database_fobs_code 2203762

loop_
_symmetry_equiv_pos_as_xyz
'x, y, z'
'-x, -y, -z'

loop_
_atom_site_label
_atom_site_fract_x
_atom_site_fract_y
_atom_site_fract_z
_atom_site_U_iso_or_equiv
_atom_site_adp_type
_atom_site_calc_flag
_atom_site_refinement_flags
_atom_site_occupancy
_atom_site_type_symbol
Au1 -0.5000 0.5000 0.5000 0.02173(3) Uani d S 1 Au
S1 -0.55322(8) 0.24085(7) 0.48166(6) 0.02939(10) Uani d . 1 S
C1 -0.3924(3) 0.2133(2) 0.3222(2) 0.0240(3) Uani d . 1 C
N1 -0.2871(3) 0.1871(3) 0.2136(2) 0.0341(4) Uani d . 1 N
K1 0.0000 0.0000 0.0000 0.02059(9) Uani d S 1 K
O2 -0.1995(2) 0.06876(19) -0.21032(15) 0.0257(3) Uani d . 1 O
C3 -0.0995(3) 0.1706(3) -0.3354(2) 0.0305(4) Uani d . 1 C
H3A -0.1802 0.2069 -0.4029 0.037 Uiso calc R 1 H
H3B 0.0326 0.1006 -0.3801 0.037 Uiso calc R 1 H
C4 -0.0722(3) 0.3279(3) -0.2979(2) 0.0307(4) Uani d . 1 C
H4A -0.0283 0.4115 -0.3844 0.037 Uiso calc R 1 H
H4B -0.2009 0.3865 -0.2386 0.037 Uiso calc R 1 H
O5 0.0746(2) 0.27454(18) -0.22369(15) 0.0243(3) Uani d . 1 O
C6 0.1123(3) 0.4172(3) -0.1855(2) 0.0264(4) Uani d . 1 C
H6A -0.0115 0.4760 -0.1218 0.032 Uiso calc R 1 H
H6B 0.1550 0.5032 -0.2705 0.032 Uiso calc R 1 H
C7 0.2742(3) 0.3491(3) -0.1131(2) 0.0278(4) Uani d . 1 C
H7A 0.3942 0.2811 -0.1733 0.033 Uiso calc R 1 H
H7B 0.3131 0.4473 -0.0945 0.033 Uiso calc R 1 H
O8 0.1981(2) 0.24101(19) 0.01554(15) 0.0252(3) Uani d . 1 O
C9 0.3269(3) 0.1896(3) 0.1042(2) 0.0287(4) Uani d . 1 C
H9A 0.3531 0.2938 0.1232 0.034 Uiso calc R 1 H
H9B 0.4567 0.1178 0.0578 0.034 Uiso calc R 1 H
C10 0.2246(3) 0.0858(3) 0.2393(2) 0.0286(4) Uani d . 1 C
H10A 0.3065 0.0549 0.3057 0.043 Uiso calc R 1 H
H10B 0.0922 0.1562 0.2831 0.043 Uiso calc R 1 H

loop_
_atom_site_aniso_label
_atom_site_aniso_U_11
_atom_site_aniso_U_22
_atom_site_aniso_U_33
_atom_site_aniso_U_12
_atom_site_aniso_U_13
_atom_site_aniso_U_23
Au1 0.02505(5) 0.02037(5) 0.02029(5) -0.00495(3) -0.00464(3) -0.00681(3)
S1 0.0349(3) 0.0264(2) 0.0273(2) -0.0126(2) -0.00052(19) -0.01013(18)
C1 0.0224(8) 0.0210(8) 0.0314(9) -0.0054(6) -0.0079(7) -0.0085(7)
N1 0.0299(9) 0.0357(10) 0.0382(10) -0.0088(7) -0.0032(8) -0.0164(8)
K1 0.0241(2) 0.0208(2) 0.0182(2) -0.00662(19) -0.00562(18) -0.00414(18)
O2 0.0286(7) 0.0259(7) 0.0251(6) -0.0082(5) -0.0093(5) -0.0036(5)
C3 0.0361(11) 0.0335(10) 0.0250(9) -0.0110(9) -0.0145(8) 0.0016(8)
C4 0.0337(10) 0.0266(9) 0.0319(10) -0.0070(8) -0.0156(8) 0.0046(8)
O5 0.0286(7) 0.0201(6) 0.0250(6) -0.0053(5) -0.0096(5) -0.0026(5)
C6 0.0317(10) 0.0208(8) 0.0247(8) -0.0082(7) -0.0034(7) -0.0038(7)
C7 0.0301(10) 0.0278(9) 0.0262(9) -0.0136(8) -0.0032(7) -0.0039(7)
O8 0.0258(7) 0.0283(7) 0.0245(6) -0.0113(5) -0.0075(5) -0.0032(5)
C9 0.0298(10) 0.0282(9) 0.0344(10) -0.0090(8) -0.0133(8) -0.0075(8)
C10 0.0330(10) 0.0296(9) 0.0294(9) -0.0080(8) -0.0138(8) -0.0075(8)

loop_
_atom_type_symbol
_atom_type_description
_atom_type_scat_dispersion_real
_atom_type_scat_dispersion_imag
_atom_type_scat_source
C C 0.0033 0.0016 'International Tables Vol C Tables 4.2.6.8 and 6.1.1.4'
H H 0.0000 0.0000 'International Tables Vol C Tables 4.2.6.8 and 6.1.1.4'
N N 0.0061 0.0033 'International Tables Vol C Tables 4.2.6.8 and 6.1.1.4'
O O 0.0106 0.0060 'International Tables Vol C Tables 4.2.6.8 and 6.1.1.4'
S S 0.1246 0.1234 'International Tables Vol C Tables 4.2.6.8 and 6.1.1.4'
K K 0.2009 0.2494 'International Tables Vol C Tables 4.2.6.8 and 6.1.1.4'
Au Au -2.0133 8.8022 'International Tables Vol C Tables 4.2.6.8 and 6.1.1.4'

loop_
_geom_angle_atom_site_label_1
_geom_angle_atom_site_label_2
_geom_angle_atom_site_label_3
_geom_angle_site_symmetry_1
_geom_angle_site_symmetry_3
_geom_angle
_geom_angle_publ_flag
S1 Au1 S1 . 2_466 180.0 y
C1 S1 Au1 . . 99.79(7) y
N1 C1 S1 . . 176.23(19) y
C1 N1 K1 . . 159.58(18) ?
O8 K1 O8 2 . 180.00(3) ?
O8 K1 O5 2 . 119.61(4) ?
O8 K1 O5 . . 60.39(4) ?
O8 K1 O5 2 2 60.39(4) ?
O8 K1 O5 . 2 119.61(4) ?
O5 K1 O5 . 2 180.0 ?
O8 K1 O2 2 . 59.58(4) ?
O8 K1 O2 . . 120.42(4) ?
O5 K1 O2 . . 61.33(4) ?
O5 K1 O2 2 . 118.67(4) ?
O8 K1 O2 2 2 120.42(4) ?
O8 K1 O2 . 2 59.58(4) ?
O5 K1 O2 . 2 118.67(4) ?
O5 K1 O2 2 2 61.33(4) ?
O2 K1 O2 . 2 180.00(7) ?
O8 K1 N1 2 2 76.68(5) ?
O8 K1 N1 . 2 103.32(5) ?
O5 K1 N1 . 2 79.27(5) ?
O5 K1 N1 2 2 100.73(5) ?
O2 K1 N1 . 2 76.87(5) ?
O2 K1 N1 2 2 103.13(5) ?
O8 K1 N1 2 . 103.32(5) ?
O8 K1 N1 . . 76.68(5) ?
O5 K1 N1 . . 100.73(5) ?
O5 K1 N1 2 . 79.27(5) ?
O2 K1 N1 . . 103.13(5) ?
O2 K1 N1 2 . 76.87(5) ?
N1 K1 N1 2 . 180.00(8) ?
C10 O2 C3 2 . 111.22(16) ?
C10 O2 K1 2 . 112.83(11) ?
C3 O2 K1 . . 110.82(11) ?
O2 C3 C4 . . 108.78(18) ?
O2 C3 H3A . . 109.9 ?
C4 C3 H3A . . 109.9 ?
O2 C3 H3B . . 109.9 ?
C4 C3 H3B . . 109.9 ?
H3A C3 H3B . . 108.3 ?
O5 C4 C3 . . 108.86(17) ?
O5 C4 H4A . . 109.9 ?
C3 C4 H4A . . 109.9 ?
O5 C4 H4B . . 109.9 ?
C3 C4 H4B . . 109.9 ?
H4A C4 H4B . . 108.3 ?
C4 O5 C6 . . 112.61(15) ?
C4 O5 K1 . . 113.04(11) ?
C6 O5 K1 . . 113.47(11) ?
O5 C6 C7 . . 108.69(16) ?
O5 C6 H6A . . 110.0 ?
C7 C6 H6A . . 110.0 ?
O5 C6 H6B . . 110.0 ?
C7 C6 H6B . . 110.0 ?
H6A C6 H6B . . 108.3 ?
O8 C7 C6 . . 107.85(16) ?
O8 C7 H7A . . 110.1 ?
C6 C7 H7A . . 110.1 ?
O8 C7 H7B . . 110.1 ?
C6 C7 H7B . . 110.1 ?
H7A C7 H7B . . 108.4 ?
C7 O8 C9 . . 113.15(16) ?
C7 O8 K1 . . 116.04(11) ?
C9 O8 K1 . . 118.80(11) ?
O8 C9 C10 . . 107.97(16) ?
O8 C9 H9A . . 110.1 ?
C10 C9 H9A . . 110.1 ?
O8 C9 H9B . . 110.1 ?
C10 C9 H9B . . 110.1 ?
H9A C9 H9B . . 108.4 ?
O2 C10 C9 2 . 109.09(17) ?
O2 C10 H10A 2 . 109.9 ?
C9 C10 H10A . . 109.9 ?
O2 C10 H10B 2 . 109.9 ?
C9 C10 H10B . . 109.9 ?
H10A C10 H10B . . 108.3 ?

loop_
_geom_bond_atom_site_label_1
_geom_bond_atom_site_label_2
_geom_bond_site_symmetry_2
_geom_bond_distance
_geom_bond_publ_flag
Au1 S1 . 2.2965(5) y
Au1 S1 2_466 2.2965(5) ?
S1 C1 . 1.684(2) y
C1 N1 . 1.150(3) y
N1 K1 . 2.8699(19) y
K1 O8 2 2.7829(14) ?
K1 O8 . 2.7829(14) y
K1 O5 . 2.7966(14) y
K1 O5 2 2.7966(14) ?
K1 O2 . 2.8419(14) y
K1 O2 2 2.8419(14) ?
K1 N1 2 2.8699(19) ?
O2 C10 2 1.425(2) ?
O2 C3 . 1.427(2) ?
C3 C4 . 1.496(3) ?
C3 H3A . 0.9900 ?
C3 H3B . 0.9900 ?
C4 O5 . 1.421(2) ?
C4 H4A . 0.9900 ?
C4 H4B . 0.9900 ?
O5 C6 . 1.424(2) ?
C6 C7 . 1.500(3) ?
C6 H6A . 0.9900 ?
C6 H6B . 0.9900 ?
C7 O8 . 1.422(2) ?
C7 H7A . 0.9900 ?
C7 H7B . 0.9900 ?
O8 C9 . 1.425(2) ?
C9 C10 . 1.503(3) ?
C9 H9A . 0.9900 ?
C9 H9B . 0.9900 ?
C10 O2 2 1.425(2) ?
C10 H10A . 0.9900 ?
C10 H10B . 0.9900 ?

loop_
_geom_torsion_atom_site_label_1
_geom_torsion_atom_site_label_2
_geom_torsion_atom_site_label_3
_geom_torsion_atom_site_label_4
_geom_torsion_site_symmetry_1
_geom_torsion_site_symmetry_4
_geom_torsion
_geom_torsion_publ_flag
Au1 S1 C1 N1 . . -170(3) y
C10 O2 C3 C4 2 . -178.36(17) ?
O2 C3 C4 O5 . . 70.8(2) ?
C3 C4 O5 C6 . . 179.15(17) ?
C4 O5 C6 C7 . . -177.77(16) ?
O5 C6 C7 O8 . . -65.7(2) ?
C6 C7 O8 C9 . . -171.00(16) ?
C7 O8 C9 C10 . . 176.61(17) ?
O8 C9 C10 O2 . 2 63.3(2) ?
